data_4306715
loop_
_publ_author_name
'Karl S. Hagen'
'Mohammad Uddin'

_publ_contact_author_address
;
Department of Chemistry
Emory University
Atlanta, GA 30322
USA
;
_publ_contact_author_email khagen@emory.edu
_publ_contact_author_fax 1-404-727-6556
_publ_contact_author_name 'Karl S. Hagen'
_publ_contact_author_phone 1-404-727-6586
_publ_section_title
;
A Continuous Symmetry Measure of [4Fe-4S]+ Core Distortions and Analysis
of Supramolecular Synthons in Crystal Structures of
(Et4N)3[Fe4S4Cl4].Et4NCl at 100 and 295 K
;
_journal_name_full 'Inorganic Chemistry'
_journal_page_first 11807
_journal_page_last 11815
_journal_paper_doi 10.1021/ic801533q
_journal_volume 47
_journal_year 2008
_chemical_formula_moiety '4(C8 H20 N), Cl4 Fe4 S4, SH'
_chemical_formula_sum 'C32 H80 Cl5 Fe4 N4 S4'
_chemical_formula_weight 1049.89
_chemical_name_common (Et4N)3[Fe4S4Cl4].Et4N(HS)
_chemical_name_systematic
;
tetrakis(Tetraethylammonium) tetrakis((\m~3~-sulfido)-chloro-iron)
 hydrosulfide
;
_space_group_IT_number 114
_symmetry_cell_setting tetragonal
_symmetry_Int_Tables_number 114
_symmetry_space_group_name_Hall 'P -4 2n'
_symmetry_space_group_name_H-M 'P -4 21 c'
_atom_sites_solution_hydrogens geom
_atom_sites_solution_primary direct
_atom_sites_solution_secondary difmap
_audit_creation_method SHELXL-97
_audit_update_record
;
2008-03-19 # Formatted by publCIF
;
_cell_angle_alpha 90.00
_cell_angle_beta 90.00
_cell_angle_gamma 90.00
_cell_formula_units_Z 2
_cell_length_a 12.4354(13)
_cell_length_b 12.4354(13)
_cell_length_c 16.385(3)
_cell_measurement_reflns_used 9444
_cell_measurement_temperature 298(2)
_cell_measurement_theta_max 31.75
_cell_measurement_theta_min 2.32
_cell_volume 2533.8(6)
_computing_cell_refinement 'Bruker SMART'
_computing_data_collection 'Bruker SMART'
_computing_data_reduction 'Bruker SAINT'
_computing_molecular_graphics 'Bruker SHELXTL, and CrystalMaker'
_computing_publication_material 'Bruker SHELXTL'
_computing_structure_refinement 'SHELXL-97 (Sheldrick, 2008)'
_computing_structure_solution 'SHELXS-97 (Sheldrick, 2008)'
_diffrn_ambient_temperature 298(2)
_diffrn_detector_area_resol_mean 8.333
_diffrn_measured_fraction_theta_full 1.000
_diffrn_measured_fraction_theta_max 1.000
_diffrn_measurement_device_type 'Bruker SMART Apex CCD area detector'
_diffrn_measurement_method 'phi and omega scans'
_diffrn_radiation_monochromator graphite
_diffrn_radiation_probe x-ray
_diffrn_radiation_source 'fine-focus sealed tube'
_diffrn_radiation_type MoK\a
_diffrn_radiation_wavelength 0.71073
_diffrn_reflns_av_R_equivalents 0.0381
_diffrn_reflns_av_sigmaI/netI 0.0291
_diffrn_reflns_limit_h_max 16
_diffrn_reflns_limit_h_min -9
_diffrn_reflns_limit_k_max 16
_diffrn_reflns_limit_k_min -15
_diffrn_reflns_limit_l_max 21
_diffrn_reflns_limit_l_min -20
_diffrn_reflns_number 17613
_diffrn_reflns_theta_full 27.50
_diffrn_reflns_theta_max 27.50
_diffrn_reflns_theta_min 2.06
_diffrn_source_type 'Bruker D8'
_exptl_absorpt_coefficient_mu 1.577
_exptl_absorpt_correction_T_max 0.8153
_exptl_absorpt_correction_T_min 0.5898
_exptl_absorpt_correction_type integration
_exptl_absorpt_process_details xprep
_exptl_crystal_colour black
_exptl_crystal_density_diffrn 1.376
_exptl_crystal_density_method 'not measured'
_exptl_crystal_description prism
_exptl_crystal_F_000 1106
_exptl_crystal_size_max 0.37
_exptl_crystal_size_mid 0.17
_exptl_crystal_size_min 0.13
_refine_diff_density_max 0.319
_refine_diff_density_min -0.173
_refine_diff_density_rms 0.059
_refine_ls_abs_structure_details 'Flack H D (1983), Acta Cryst. A39, 876-881'
_refine_ls_abs_structure_Flack 0.015(18)
_refine_ls_extinction_method none
_refine_ls_goodness_of_fit_ref 1.037
_refine_ls_hydrogen_treatment mixed
_refine_ls_matrix_type full
_refine_ls_number_parameters 111
_refine_ls_number_reflns 2914
_refine_ls_number_restraints 0
_refine_ls_restrained_S_all 1.037
_refine_ls_R_factor_all 0.0363
_refine_ls_R_factor_gt 0.0335
_refine_ls_shift/su_max 0.000
_refine_ls_shift/su_mean 0.000
_refine_ls_structure_factor_coef Fsqd
_refine_ls_weighting_details 'calc w=1/[\s^2^(Fo^2^)+(0.0372P)^2^+0.0000P] where P=(Fo^2^+2Fc^2^)/3'
_refine_ls_weighting_scheme calc
_refine_ls_wR_factor_gt 0.0708
_refine_ls_wR_factor_ref 0.0719
_reflns_number_gt 2724
_reflns_number_total 2914
_reflns_threshold_expression >2sigma(I)
_cod_data_source_file ic801533q_si_001_1.cif
_cod_data_source_block 3-uddinrtf
_cod_original_cell_volume 2533.7(5)
_cod_database_code 4306715

loop_
_symmetry_equiv_pos_as_xyz
'x, y, z'
'-x, -y, z'
'y, -x, -z'
'-y, x, -z'
'-x+1/2, y+1/2, -z+1/2'
'x+1/2, -y+1/2, -z+1/2'
'-y+1/2, -x+1/2, z+1/2'
'y+1/2, x+1/2, z+1/2'

loop_
_atom_site_label
_atom_site_type_symbol
_atom_site_fract_x
_atom_site_fract_y
_atom_site_fract_z
_atom_site_U_iso_or_equiv
_atom_site_adp_type
_atom_site_occupancy
_atom_site_symmetry_multiplicity
_atom_site_calc_flag
_atom_site_refinement_flags
_atom_site_disorder_assembly
_atom_site_disorder_group
Fe1 Fe 0.39300(3) 0.46546(3) 0.43951(2) 0.03791(11) Uani 1 1 d . . .
S1 S 0.54497(5) 0.35942(5) 0.42181(4) 0.04180(16) Uani 1 1 d . . .
Cl1 Cl 0.25293(6) 0.42041(7) 0.35511(6) 0.0670(2) Uani 1 1 d . . .
S2 Cl 0.5000 0.5000 0.0000 0.0464(3) Uani 1 4 d S . .
N1 N 0.41680(16) 0.24096(16) 0.15095(12) 0.0373(5) Uani 1 1 d . . .
C3 C 0.4429(2) 0.1401(2) 0.19881(17) 0.0471(6) Uani 1 1 d . . .
H3A H 0.5196 0.1270 0.1949 0.056 Uiso 1 1 calc R . .
H3B H 0.4066 0.0799 0.1731 0.056 Uiso 1 1 calc R . .
C2 C 0.4120(3) 0.1421(3) 0.28858(18) 0.0616(8) Uani 1 1 d . . .
H2A H 0.4515 0.1978 0.3159 0.092 Uiso 1 1 calc R . .
H2B H 0.4286 0.0739 0.3129 0.092 Uiso 1 1 calc R . .
H2C H 0.3363 0.1558 0.2936 0.092 Uiso 1 1 calc R . .
C1 C 0.4712(2) 0.3405(2) 0.18723(17) 0.0425(6) Uani 1 1 d . . .
H1A H 0.4499 0.4027 0.1554 0.051 Uiso 1 1 calc R . .
H1B H 0.4444 0.3508 0.2423 0.051 Uiso 1 1 calc R . .
C4 C 0.5930(2) 0.3364(3) 0.1903(2) 0.0613(9) Uani 1 1 d . . .
H4A H 0.6154 0.2715 0.2172 0.092 Uiso 1 1 calc R . .
H4B H 0.6195 0.3975 0.2199 0.092 Uiso 1 1 calc R . .
H4C H 0.6212 0.3376 0.1358 0.092 Uiso 1 1 calc R . .
C5 C 0.2961(2) 0.2598(2) 0.1543(2) 0.0529(7) Uani 1 1 d . . .
H5A H 0.2760 0.2741 0.2105 0.063 Uiso 1 1 calc R . .
H5B H 0.2600 0.1942 0.1377 0.063 Uiso 1 1 calc R . .
C6 C 0.2548(3) 0.3518(3) 0.1013(3) 0.0827(12) Uani 1 1 d . . .
H6A H 0.2884 0.4178 0.1179 0.124 Uiso 1 1 calc R . .
H6B H 0.1783 0.3580 0.1074 0.124 Uiso 1 1 calc R . .
H6C H 0.2718 0.3376 0.0451 0.124 Uiso 1 1 calc R . .
C7 C 0.4576(3) 0.2236(2) 0.06430(17) 0.0557(7) Uani 1 1 d . . .
H7A H 0.4568 0.2922 0.0360 0.067 Uiso 1 1 calc R . .
H7B H 0.5318 0.1997 0.0670 0.067 Uiso 1 1 calc R . .
C8 C 0.3944(4) 0.1435(3) 0.0146(2) 0.0909(13) Uani 1 1 d . . .
H8A H 0.3839 0.0791 0.0460 0.136 Uiso 1 1 calc R . .
H8B H 0.4332 0.1266 -0.0344 0.136 Uiso 1 1 calc R . .
H8C H 0.3258 0.1737 0.0006 0.136 Uiso 1 1 calc R . .

loop_
_atom_site_aniso_label
_atom_site_aniso_U_11
_atom_site_aniso_U_22
_atom_site_aniso_U_33
_atom_site_aniso_U_23
_atom_site_aniso_U_13
_atom_site_aniso_U_12
Fe1 0.03259(18) 0.0406(2) 0.04059(19) -0.00407(16) -0.00250(16) 0.00099(15)
S1 0.0385(3) 0.0418(3) 0.0451(4) -0.0111(3) 0.0003(3) 0.0051(3)
Cl1 0.0454(4) 0.0733(6) 0.0823(6) -0.0297(4) -0.0223(4) 0.0066(4)
S2 0.0467(5) 0.0467(5) 0.0460(8) 0.000 0.000 0.000
N1 0.0392(12) 0.0376(11) 0.0351(11) 0.0018(9) 0.0020(9) -0.0058(9)
C3 0.0514(17) 0.0381(14) 0.0517(16) 0.0027(12) 0.0017(13) -0.0001(12)
C2 0.081(2) 0.0564(19) 0.0474(17) 0.0133(14) -0.0035(15) 0.0003(17)
C1 0.0426(15) 0.0402(14) 0.0446(15) -0.0006(11) -0.0031(12) -0.0060(12)
C4 0.0430(17) 0.062(2) 0.079(2) -0.0072(17) -0.0119(16) -0.0073(15)
C5 0.0374(15) 0.0592(19) 0.0620(18) 0.0121(15) 0.0005(13) -0.0079(13)
C6 0.049(2) 0.081(3) 0.118(3) 0.041(2) -0.023(2) -0.0082(18)
C7 0.0692(19) 0.0608(17) 0.0371(14) -0.0036(13) 0.0121(15) -0.0161(15)
C8 0.132(3) 0.097(3) 0.0435(18) -0.0147(19) 0.012(2) -0.051(3)

loop_
_atom_type_symbol
_atom_type_description
_atom_type_scat_dispersion_real
_atom_type_scat_dispersion_imag
_atom_type_scat_source
C C 0.0033 0.0016 'International Tables Vol C Tables 4.2.6.8 and 6.1.1.4'
H H 0.0000 0.0000 'International Tables Vol C Tables 4.2.6.8 and 6.1.1.4'
N N 0.0061 0.0033 'International Tables Vol C Tables 4.2.6.8 and 6.1.1.4'
S S 0.1246 0.1234 'International Tables Vol C Tables 4.2.6.8 and 6.1.1.4'
Cl Cl 0.1484 0.1585 'International Tables Vol C Tables 4.2.6.8 and 6.1.1.4'
Fe Fe 0.3463 0.8444 'International Tables Vol C Tables 4.2.6.8 and 6.1.1.4'

loop_
_exptl_crystal_face_index_h
_exptl_crystal_face_index_k
_exptl_crystal_face_index_l
_exptl_crystal_face_perp_dist
-1.00 1.00 0.00 0.0710
1.00 1.00 0.00 0.0630
-1.00 -1.00 0.00 0.0760
-1.00 1.00 5.00 0.1920
1.00 -1.00 4.00 0.1640
0.00 0.00 -1.00 0.1860
1.00 -1.00 -5.00 0.1760
1.00 -1.00 0.00 0.0960

loop_
_geom_angle_atom_site_label_1
_geom_angle_atom_site_label_2
_geom_angle_atom_site_label_3
_geom_angle
_geom_angle_site_symmetry_1
_geom_angle_site_symmetry_3
_geom_angle_publ_flag
Cl1 Fe1 S1 116.19(3) . 3_566 y
Cl1 Fe1 S1 113.83(3) . . y
S1 Fe1 S1 103.74(3) 3_566 . y
Cl1 Fe1 S1 113.89(3) . 2_665 y
S1 Fe1 S1 103.56(2) 3_566 2_665 y
S1 Fe1 S1 104.23(3) . 2_665 y
Cl1 Fe1 Fe1 142.92(3) . 2_665 ?
S1 Fe1 Fe1 100.891(19) 3_566 2_665 ?
S1 Fe1 Fe1 53.13(2) . 2_665 ?
S1 Fe1 Fe1 52.94(2) 2_665 2_665 ?
Cl1 Fe1 Fe1 145.66(3) . 4_656 ?
S1 Fe1 Fe1 53.14(2) 3_566 4_656 ?
S1 Fe1 Fe1 52.71(2) . 4_656 ?
S1 Fe1 Fe1 100.42(2) 2_665 4_656 ?
Fe1 Fe1 Fe1 60.042(8) 2_665 4_656 ?
Cl1 Fe1 Fe1 145.57(3) . 3_566 ?
S1 Fe1 Fe1 52.99(2) 3_566 3_566 ?
S1 Fe1 Fe1 100.57(2) . 3_566 ?
S1 Fe1 Fe1 52.67(2) 2_665 3_566 ?
Fe1 Fe1 Fe1 60.042(8) 2_665 3_566 ?
Fe1 Fe1 Fe1 59.918(17) 4_656 3_566 ?
Fe1 S1 Fe1 74.30(2) 4_656 . y
Fe1 S1 Fe1 74.19(2) 4_656 2_665 y
Fe1 S1 Fe1 73.92(2) . 2_665 y
C3 N1 C5 108.7(2) . . ?
C3 N1 C7 107.1(2) . . ?
C5 N1 C7 112.6(2) . . ?
C3 N1 C1 112.0(2) . . ?
C5 N1 C1 107.3(2) . . ?
C7 N1 C1 109.23(19) . . ?
N1 C3 C2 115.7(2) . . ?
N1 C3 H3A 108.4 . . ?
C2 C3 H3A 108.4 . . ?
N1 C3 H3B 108.4 . . ?
C2 C3 H3B 108.4 . . ?
H3A C3 H3B 107.4 . . ?
C3 C2 H2A 109.5 . . ?
C3 C2 H2B 109.5 . . ?
H2A C2 H2B 109.5 . . ?
C3 C2 H2C 109.5 . . ?
H2A C2 H2C 109.5 . . ?
H2B C2 H2C 109.5 . . ?
C4 C1 N1 115.3(2) . . ?
C4 C1 H1A 108.5 . . ?
N1 C1 H1A 108.5 . . ?
C4 C1 H1B 108.5 . . ?
N1 C1 H1B 108.5 . . ?
H1A C1 H1B 107.5 . . ?
C1 C4 H4A 109.5 . . ?
C1 C4 H4B 109.5 . . ?
H4A C4 H4B 109.5 . . ?
C1 C4 H4C 109.5 . . ?
H4A C4 H4C 109.5 . . ?
H4B C4 H4C 109.5 . . ?
N1 C5 C6 115.3(2) . . ?
N1 C5 H5A 108.5 . . ?
C6 C5 H5A 108.5 . . ?
N1 C5 H5B 108.5 . . ?
C6 C5 H5B 108.5 . . ?
H5A C5 H5B 107.5 . . ?
C5 C6 H6A 109.5 . . ?
C5 C6 H6B 109.5 . . ?
H6A C6 H6B 109.5 . . ?
C5 C6 H6C 109.5 . . ?
H6A C6 H6C 109.5 . . ?
H6B C6 H6C 109.5 . . ?
C8 C7 N1 115.0(2) . . ?
C8 C7 H7A 108.5 . . ?
N1 C7 H7A 108.5 . . ?
C8 C7 H7B 108.5 . . ?
N1 C7 H7B 108.5 . . ?
H7A C7 H7B 107.5 . . ?
C7 C8 H8A 109.5 . . ?
C7 C8 H8B 109.5 . . ?
H8A C8 H8B 109.5 . . ?
C7 C8 H8C 109.5 . . ?
H8A C8 H8C 109.5 . . ?
H8B C8 H8C 109.5 . . ?

loop_
_geom_bond_atom_site_label_1
_geom_bond_atom_site_label_2
_geom_bond_distance
_geom_bond_site_symmetry_2
_geom_bond_publ_flag
Fe1 Cl1 2.2935(8) . y
Fe1 S1 2.3138(9) 3_566 y
Fe1 S1 2.3226(8) . y
Fe1 S1 2.3283(8) 2_665 y
Fe1 Fe1 2.7965(7) 2_665 y
Fe1 Fe1 2.7999(7) 4_656 y
Fe1 Fe1 2.7999(7) 3_566 y
S1 Fe1 2.3140(9) 4_656 y
S1 Fe1 2.3283(8) 2_665 y
N1 C3 1.515(3) . ?
N1 C5 1.520(3) . ?
N1 C7 1.523(3) . ?
N1 C1 1.530(3) . ?
C3 C2 1.520(4) . ?
C3 H3A 0.9700 . ?
C3 H3B 0.9700 . ?
C2 H2A 0.9600 . ?
C2 H2B 0.9600 . ?
C2 H2C 0.9600 . ?
C1 C4 1.516(4) . ?
C1 H1A 0.9700 . ?
C1 H1B 0.9700 . ?
C4 H4A 0.9600 . ?
C4 H4B 0.9600 . ?
C4 H4C 0.9600 . ?
C5 C6 1.526(4) . ?
C5 H5A 0.9700 . ?
C5 H5B 0.9700 . ?
C6 H6A 0.9600 . ?
C6 H6B 0.9600 . ?
C6 H6C 0.9600 . ?
C7 C8 1.508(4) . ?
C7 H7A 0.9700 . ?
C7 H7B 0.9700 . ?
C8 H8A 0.9600 . ?
C8 H8B 0.9600 . ?
C8 H8C 0.9600 . ?

loop_
_geom_hbond_atom_site_label_D
_geom_hbond_atom_site_label_H
_geom_hbond_atom_site_label_A
_geom_hbond_distance_DH
_geom_hbond_distance_HA
_geom_hbond_distance_DA
_geom_hbond_angle_DHA
_geom_hbond_site_symmetry_A
_geom_hbond_publ_flag
C2 H2A S1 0.96 2.90 3.848(3) 169.9 . y
C1 H1B Cl1 0.97 3.14 3.990(3) 147.7 . y
C5 H5A Cl1 0.97 3.00 3.886(4) 152.2 . y
C1 H1A S2 0.97 2.89 3.671(3) 138.6 . y
C7 H7A S2 0.97 2.71 3.633(3) 160.3 . y

loop_
_geom_torsion_atom_site_label_1
_geom_torsion_atom_site_label_2
_geom_torsion_atom_site_label_3
_geom_torsion_atom_site_label_4
_geom_torsion
_geom_torsion_site_symmetry_1
_geom_torsion_site_symmetry_2
_geom_torsion_site_symmetry_3
_geom_torsion_site_symmetry_4
_geom_torsion_publ_flag
Cl1 Fe1 S1 Fe1 -142.96(4) . . . 4_656 ?
S1 Fe1 S1 Fe1 -15.75(3) 3_566 . . 4_656 ?
S1 Fe1 S1 Fe1 92.37(3) 2_665 . . 4_656 ?
Fe1 Fe1 S1 Fe1 77.67(2) 2_665 . . 4_656 ?
Fe1 Fe1 S1 Fe1 38.47(2) 3_566 . . 4_656 ?
Cl1 Fe1 S1 Fe1 139.37(3) . . . 2_665 ?
S1 Fe1 S1 Fe1 -93.42(3) 3_566 . . 2_665 ?
S1 Fe1 S1 Fe1 14.70(4) 2_665 . . 2_665 ?
Fe1 Fe1 S1 Fe1 -77.67(2) 4_656 . . 2_665 ?
Fe1 Fe1 S1 Fe1 -39.21(3) 3_566 . . 2_665 ?
C5 N1 C3 C2 -60.1(3) . . . . ?
C7 N1 C3 C2 178.0(2) . . . . ?
C1 N1 C3 C2 58.3(3) . . . . ?
C3 N1 C1 C4 60.0(3) . . . . ?
C5 N1 C1 C4 179.2(2) . . . . ?
C7 N1 C1 C4 -58.4(3) . . . . ?
C3 N1 C5 C6 -173.7(3) . . . . ?
C7 N1 C5 C6 -55.2(4) . . . . ?
C1 N1 C5 C6 65.0(3) . . . . ?
C3 N1 C7 C8 71.1(3) . . . . ?
C5 N1 C7 C8 -48.3(4) . . . . ?
C1 N1 C7 C8 -167.5(3) . . . . ?
